data_7218900
loop_
_publ_author_name
'Jiang, Neng'
'Li, Su-Yi'
'Xie, Sai-Sai'
'Yao, Hequan'
'Sun, Hongbin'
'Wang, Xiao-Bing'
'Kong, Ling-Yi'

_publ_section_title
;
 FeCl3and ether mediated direct intramolecular acylation of esters and
 their application in efficient preparation of xanthone and chromone
 derivatives
;
_journal_issue 109
_journal_name_full 'RSC Adv.'
_journal_page_first 63632
_journal_paper_doi 10.1039/C4RA10174J
_journal_volume 4
_journal_year 2014
_chemical_formula_sum 'C9 H8 O2'
_chemical_formula_weight 148.15
_chemical_name_systematic
;
 ?
;
_space_group_crystal_system monoclinic
_space_group_IT_number 14
_space_group_name_Hall '-P 2yn'
_space_group_name_H-M_alt 'P 1 21/n 1'
_symmetry_space_group_name_Hall '-P 2yn'
_symmetry_space_group_name_H-M 'P 1 21/n 1'
_atom_sites_solution_hydrogens geom
_audit_creation_method SHELXL-2013
_cell_angle_alpha 90
_cell_angle_beta 90.297(4)
_cell_angle_gamma 90
_cell_formula_units_Z 4
_cell_length_a 8.6255(4)
_cell_length_b 6.6197(3)
_cell_length_c 13.1658(7)
_cell_measurement_reflns_used 1989
_cell_measurement_temperature 291(2)
_cell_measurement_theta_max 29.1390
_cell_measurement_theta_min 3.0711
_cell_volume 751.73(6)
_computing_cell_refinement 'CrysAlisPro (Agilent Technologies)'
_computing_data_collection 'CrysAlisPro (Agilent Technologies)'
_computing_data_reduction 'CrysAlisPro (Agilent Technologies)'
_computing_molecular_graphics 'Ortep-3 (L. J. Farrugia, 2001)'
_computing_publication_material SHELXL-2013
_computing_structure_refinement 'SHELXL-2013 (Sheldrick, 2013)'
_computing_structure_solution 'SHELXS-97 (Sheldrick, 1997)'
_diffrn_ambient_temperature 291(2)
_diffrn_detector_area_resol_mean 15.9149
_diffrn_measured_fraction_theta_full 0.990
_diffrn_measured_fraction_theta_max 0.990
_diffrn_measurement_device_type 'Gemini S Ultra, Agilent Technologies'
_diffrn_measurement_method '\w scans'
_diffrn_radiation_type MoK\a
_diffrn_radiation_wavelength 0.71073
_diffrn_reflns_av_R_equivalents 0.0201
_diffrn_reflns_av_unetI/netI 0.0171
_diffrn_reflns_Laue_measured_fraction_full 0.990
_diffrn_reflns_Laue_measured_fraction_max 0.990
_diffrn_reflns_limit_h_max 10
_diffrn_reflns_limit_h_min -10
_diffrn_reflns_limit_k_max 8
_diffrn_reflns_limit_k_min -8
_diffrn_reflns_limit_l_max 16
_diffrn_reflns_limit_l_min -11
_diffrn_reflns_number 6402
_diffrn_reflns_point_group_measured_fraction_full 0.990
_diffrn_reflns_point_group_measured_fraction_max 0.990
_diffrn_reflns_theta_full 25.242
_diffrn_reflns_theta_max 26.351
_diffrn_reflns_theta_min 3.445
_diffrn_source 'Enhance (Mo) X-ray Source'
_exptl_absorpt_coefficient_mu 0.092
_exptl_absorpt_correction_T_max 1.00000
_exptl_absorpt_correction_T_min 0.93684
_exptl_absorpt_correction_type multi-scan
_exptl_absorpt_process_details
;
CrysAlisPro, Agilent Technologies,
Version 1.171.36.21 (release 14-08-2012 CrysAlis171 .NET)
(compiled Sep 14 2012,17:21:16)
Empirical absorption correction using spherical harmonics,
 implemented in SCALE3 ABSPACK scaling algorithm.
;
_exptl_crystal_colour colorless
_exptl_crystal_density_diffrn 1.309
_exptl_crystal_description block
_exptl_crystal_F_000 312
_exptl_crystal_size_max 0.390
_exptl_crystal_size_mid 0.370
_exptl_crystal_size_min 0.310
_refine_diff_density_max 0.132
_refine_diff_density_min -0.131
_refine_diff_density_rms 0.024
_refine_ls_extinction_coef 0.074(11)
_refine_ls_extinction_expression Fc^*^=kFc[1+0.001xFc^2^\l^3^/sin(2\q)]^-1/4^
_refine_ls_extinction_method SHELXL
_refine_ls_goodness_of_fit_ref 1.035
_refine_ls_hydrogen_treatment constr
_refine_ls_matrix_type full
_refine_ls_number_parameters 101
_refine_ls_number_reflns 1528
_refine_ls_number_restraints 0
_refine_ls_restrained_S_all 1.035
_refine_ls_R_factor_all 0.0525
_refine_ls_R_factor_gt 0.0396
_refine_ls_shift/su_max 0.002
_refine_ls_shift/su_mean 0.000
_refine_ls_structure_factor_coef Fsqd
_refine_ls_weighting_details 'w=1/[\s^2^(Fo^2^)+(0.0519P)^2^+0.0972P] where P=(Fo^2^+2Fc^2^)/3'
_refine_ls_weighting_scheme calc
_refine_ls_wR_factor_gt 0.1031
_refine_ls_wR_factor_ref 0.1130
_reflns_Friedel_coverage 0.000
_reflns_number_gt 1185
_reflns_number_total 1528
_reflns_threshold_expression 'I > 2\s(I)'
_cod_data_source_file c4ra10174j2.cif
_cod_data_source_block shelxl
_cod_database_code 7218900
_shelx_space_group_comment
;
The symmetry employed for this shelxl refinement is uniquely defined
by the following loop, which should always be used as a source of
symmetry information in preference to the above space-group names.
They are only intended as comments.
;
_shelx_estimated_absorpt_t_min 0.965
_shelx_estimated_absorpt_t_max 0.972
_shelxl_version_number 2013-4

loop_
_space_group_symop_operation_xyz
'x, y, z'
'-x+1/2, y+1/2, -z+1/2'
'-x, -y, -z'
'x-1/2, -y-1/2, z-1/2'

loop_
_atom_site_label
_atom_site_type_symbol
_atom_site_fract_x
_atom_site_fract_y
_atom_site_fract_z
_atom_site_U_iso_or_equiv
_atom_site_adp_type
_atom_site_occupancy
_atom_site_site_symmetry_order
_atom_site_calc_flag
_atom_site_refinement_flags_posn
_atom_site_refinement_flags_adp
O2 O 0.61405(13) 0.78185(15) 0.75889(8) 0.0708(4) Uani 1 1 d . .
O1 O 0.61857(14) 0.30094(16) 0.95402(8) 0.0770(4) Uani 1 1 d . .
C3 C 0.52488(13) 0.44634(18) 0.80194(9) 0.0473(3) Uani 1 1 d . .
C7 C 0.61869(15) 0.44348(19) 0.89567(10) 0.0529(4) Uani 1 1 d . .
C4 C 0.53239(15) 0.6117(2) 0.73604(10) 0.0525(4) Uani 1 1 d . .
C2 C 0.43532(16) 0.2806(2) 0.77248(12) 0.0622(4) Uani 1 1 d . .
H2 H 0.4272 0.1699 0.8157 0.075 Uiso 1 1 calc R U
C9 C 0.6438(2) 0.8101(2) 0.86552(12) 0.0721(5) Uani 1 1 d . .
H9B H 0.5471 0.8381 0.9000 0.087 Uiso 1 1 calc R U
H9A H 0.7117 0.9254 0.8750 0.087 Uiso 1 1 calc R U
C5 C 0.45752(19) 0.6062(3) 0.64255(11) 0.0727(5) Uani 1 1 d . .
H5 H 0.4654 0.7149 0.5982 0.087 Uiso 1 1 calc R U
C1 C 0.35882(17) 0.2785(3) 0.68038(15) 0.0774(5) Uani 1 1 d . .
H1 H 0.2984 0.1678 0.6620 0.093 Uiso 1 1 calc R U
C8 C 0.71795(18) 0.6257(2) 0.91141(12) 0.0679(4) Uani 1 1 d . .
H8B H 0.8184 0.6036 0.8805 0.081 Uiso 1 1 calc R U
H8A H 0.7340 0.6472 0.9836 0.081 Uiso 1 1 calc R U
C6 C 0.37208(18) 0.4403(3) 0.61586(13) 0.0803(5) Uani 1 1 d . .
H6 H 0.3222 0.4371 0.5531 0.096 Uiso 1 1 calc R U

loop_
_atom_site_aniso_label
_atom_site_aniso_U_11
_atom_site_aniso_U_22
_atom_site_aniso_U_33
_atom_site_aniso_U_23
_atom_site_aniso_U_13
_atom_site_aniso_U_12
O2 0.0891(8) 0.0604(6) 0.0630(7) 0.0125(5) 0.0039(5) -0.0171(5)
O1 0.1010(9) 0.0686(7) 0.0613(7) 0.0160(5) -0.0057(6) 0.0109(6)
C3 0.0438(7) 0.0496(7) 0.0486(7) 0.0000(5) 0.0036(5) 0.0017(5)
C7 0.0566(8) 0.0553(7) 0.0467(7) 0.0010(6) 0.0029(5) 0.0073(6)
C4 0.0495(7) 0.0583(8) 0.0497(7) 0.0037(6) 0.0040(5) 0.0014(6)
C2 0.0572(9) 0.0570(8) 0.0725(10) -0.0034(7) 0.0036(7) -0.0052(6)
C9 0.0898(12) 0.0580(9) 0.0687(10) -0.0063(7) 0.0071(8) -0.0209(8)
C5 0.0713(10) 0.0941(12) 0.0526(9) 0.0126(8) -0.0037(7) 0.0097(9)
C1 0.0558(9) 0.0889(12) 0.0873(13) -0.0287(10) -0.0043(8) -0.0111(8)
C8 0.0652(9) 0.0810(10) 0.0574(9) -0.0088(7) -0.0061(7) -0.0102(8)
C6 0.0628(10) 0.1195(15) 0.0586(10) -0.0136(10) -0.0118(7) 0.0061(10)

loop_
_atom_type_symbol
_atom_type_description
_atom_type_scat_dispersion_real
_atom_type_scat_dispersion_imag
_atom_type_scat_source
C C 0.0033 0.0016 'International Tables Vol C Tables 4.2.6.8 and 6.1.1.4'
H H 0.0000 0.0000 'International Tables Vol C Tables 4.2.6.8 and 6.1.1.4'
O O 0.0106 0.0060 'International Tables Vol C Tables 4.2.6.8 and 6.1.1.4'

loop_
_geom_angle_atom_site_label_1
_geom_angle_atom_site_label_2
_geom_angle_atom_site_label_3
_geom_angle
C4 O2 C9 114.39(10)
C2 C3 C4 118.06(13)
C2 C3 C7 121.59(12)
C4 C3 C7 120.20(12)
O1 C7 C3 122.48(13)
O1 C7 C8 122.77(14)
C3 C7 C8 114.72(11)
O2 C4 C5 117.13(13)
O2 C4 C3 122.42(12)
C5 C4 C3 120.44(14)
C1 C2 C3 120.96(15)
C1 C2 H2 119.5
C3 C2 H2 119.5
O2 C9 C8 111.12(12)
O2 C9 H9B 109.4
C8 C9 H9B 109.4
O2 C9 H9A 109.4
C8 C9 H9A 109.4
H9B C9 H9A 108.0
C6 C5 C4 119.81(15)
C6 C5 H5 120.1
C4 C5 H5 120.1
C6 C1 C2 119.73(15)
C6 C1 H1 120.1
C2 C1 H1 120.1
C7 C8 C9 110.97(12)
C7 C8 H8B 109.4
C9 C8 H8B 109.4
C7 C8 H8A 109.4
C9 C8 H8A 109.4
H8B C8 H8A 108.0
C5 C6 C1 120.95(15)
C5 C6 H6 119.5
C1 C6 H6 119.5

loop_
_geom_bond_atom_site_label_1
_geom_bond_atom_site_label_2
_geom_bond_distance
O2 C4 1.3612(16)
O2 C9 1.4380(19)
O1 C7 1.2168(16)
C3 C2 1.3959(18)
C3 C4 1.3986(18)
C3 C7 1.4722(19)
C7 C8 1.4931(19)
C4 C5 1.388(2)
C2 C1 1.377(2)
C2 H2 0.9300
C9 C8 1.503(2)
C9 H9B 0.9700
C9 H9A 0.9700
C5 C6 1.367(2)
C5 H5 0.9300
C1 C6 1.372(3)
C1 H1 0.9300
C8 H8B 0.9700
C8 H8A 0.9700
C6 H6 0.9300

loop_
_geom_torsion_atom_site_label_1
_geom_torsion_atom_site_label_2
_geom_torsion_atom_site_label_3
_geom_torsion_atom_site_label_4
_geom_torsion
C2 C3 C7 O1 -2.9(2)
C4 C3 C7 O1 -178.28(13)
C2 C3 C7 C8 174.99(12)
C4 C3 C7 C8 -0.37(17)
C9 O2 C4 C5 159.89(14)
C9 O2 C4 C3 -21.24(19)
C2 C3 C4 O2 178.66(11)
C7 C3 C4 O2 -5.83(19)
C2 C3 C4 C5 -2.51(19)
C7 C3 C4 C5 173.01(12)
C4 C3 C2 C1 1.1(2)
C7 C3 C2 C1 -174.31(13)
C4 O2 C9 C8 52.84(17)
O2 C4 C5 C6 -179.18(13)
C3 C4 C5 C6 1.9(2)
C3 C2 C1 C6 0.8(2)
O1 C7 C8 C9 -151.19(14)
C3 C7 C8 C9 30.90(17)
O2 C9 C8 C7 -57.44(17)
C4 C5 C6 C1 0.1(2)
C2 C1 C6 C5 -1.5(2)
